data_7221911
loop_
_publ_author_name
'Wang, Guo-Ming'
'Li, Jinhua'
'Wei, Li'
'Zhang, Xiao'
'Bao, Zhenzhen'

_publ_section_title
;
 Concise template syntheses of gallium phosphates driven by in situ direct
 alkylation of aliphatic and aromatic precursors by methanols
;
_journal_name_full 'RSC Adv.'
_journal_paper_doi 10.1039/C5RA12300C
_journal_year 2015
_chemical_formula_sum 'C10 H30 Ga7 N4 O34 P8'
_chemical_formula_weight 1486.18
_chemical_name_systematic
; 
 ? 
;
_space_group_IT_number 15
_symmetry_cell_setting monoclinic
_symmetry_space_group_name_Hall '-C 2yc'
_symmetry_space_group_name_H-M 'C 1 2/c 1'
_atom_sites_solution_hydrogens geom
_atom_sites_solution_primary direct
_atom_sites_solution_secondary difmap
_audit_creation_method SHELXL-97
_audit_update_record
;
2015-01-04 deposited with the CCDC.
2015-08-26 downloaded from the CCDC.
;
_cell_angle_alpha 90.00
_cell_angle_beta 104.269(3)
_cell_angle_gamma 90.00
_cell_formula_units_Z 4
_cell_length_a 13.9877(8)
_cell_length_b 11.9198(4)
_cell_length_c 23.0454(6)
_cell_measurement_temperature 293(2)
_cell_volume 3723.8(3)
_computing_structure_refinement 'SHELXL-97 (Sheldrick, 1997)'
_computing_structure_solution 'SHELXS-97 (Sheldrick, 1990)'
_diffrn_ambient_temperature 293(2)
_diffrn_measured_fraction_theta_full 0.999
_diffrn_measured_fraction_theta_max 0.999
_diffrn_radiation_monochromator graphite
_diffrn_radiation_source 'fine-focus sealed tube'
_diffrn_radiation_type MoK\a
_diffrn_radiation_wavelength 0.71073
_diffrn_reflns_av_R_equivalents 0.0721
_diffrn_reflns_av_sigmaI/netI 0.0548
_diffrn_reflns_limit_h_max 17
_diffrn_reflns_limit_h_min -17
_diffrn_reflns_limit_k_max 14
_diffrn_reflns_limit_k_min -14
_diffrn_reflns_limit_l_max 28
_diffrn_reflns_limit_l_min -28
_diffrn_reflns_number 18109
_diffrn_reflns_theta_full 26.50
_diffrn_reflns_theta_max 26.50
_diffrn_reflns_theta_min 3.01
_exptl_absorpt_coefficient_mu 5.456
_exptl_crystal_colour Colorless
_exptl_crystal_density_diffrn 2.651
_exptl_crystal_density_method 'not measured'
_exptl_crystal_description Block
_exptl_crystal_F_000 2908
_refine_diff_density_max 0.757
_refine_diff_density_min -0.644
_refine_diff_density_rms 0.153
_refine_ls_extinction_method none
_refine_ls_goodness_of_fit_ref 1.135
_refine_ls_hydrogen_treatment mixed
_refine_ls_matrix_type full
_refine_ls_number_parameters 303
_refine_ls_number_reflns 3869
_refine_ls_number_restraints 7
_refine_ls_restrained_S_all 1.134
_refine_ls_R_factor_all 0.0627
_refine_ls_R_factor_gt 0.0444
_refine_ls_shift/su_max 0.000
_refine_ls_shift/su_mean 0.000
_refine_ls_structure_factor_coef Fsqd
_refine_ls_weighting_details 'calc w=1/[\s^2^(Fo^2^)+(0.0143P)^2^+34.3151P] where P=(Fo^2^+2Fc^2^)/3'
_refine_ls_weighting_scheme calc
_refine_ls_wR_factor_gt 0.0752
_refine_ls_wR_factor_ref 0.0799
_reflns_number_gt 3173
_reflns_number_total 3869
_reflns_threshold_expression >2sigma(I)
_cod_data_source_file c5ra12300c2.cif
_cod_data_source_block 7
_cod_depositor_comments
;
The following automatic conversions were performed:

'_symmetry_cell_setting' value 'Monoclinic' changed to 'monoclinic'
according to
/usr/data/users/saulius/crontab/automatic-downloads/rss-feeds/RSC/lib/dictionaries/cif_core.dic
dictionary named 'cif_core.dic' version 2.4.2 from 2011-04-26.

Automatic conversion script
Id: cif_fix_values 3271 2015-04-21 07:52:19Z andrius 
;
_cod_original_sg_symbol_H-M C2/c
_cod_database_code 7221911

loop_
_symmetry_equiv_pos_as_xyz
'x, y, z'
'-x, y, -z+1/2'
'x+1/2, y+1/2, z'
'-x+1/2, y+1/2, -z+1/2'
'-x, -y, -z'
'x, -y, z-1/2'
'-x+1/2, -y+1/2, -z'
'x+1/2, -y+1/2, z-1/2'

loop_
_atom_site_label
_atom_site_type_symbol
_atom_site_fract_x
_atom_site_fract_y
_atom_site_fract_z
_atom_site_U_iso_or_equiv
_atom_site_adp_type
_atom_site_occupancy
_atom_site_symmetry_multiplicity
_atom_site_calc_flag
_atom_site_refinement_flags
Ga1 Ga -0.12785(4) -0.45824(5) 0.55326(3) 0.00926(14) Uani 1 1 d .
Ga2 Ga -0.15940(4) -0.32480(5) 0.41129(3) 0.00904(14) Uani 1 1 d .
Ga3 Ga -0.00245(4) 0.13163(5) 0.43825(3) 0.00958(14) Uani 1 1 d .
Ga4 Ga 0.0000 0.36604(7) 0.2500 0.01016(19) Uani 1 2 d S
P1 P 0.04793(10) -0.34307(11) 0.50613(6) 0.0098(3) Uani 1 1 d .
P2 P -0.03911(11) -0.44216(12) 0.33069(7) 0.0136(3) Uani 1 1 d D
P3 P -0.14912(10) -0.07031(11) 0.43814(6) 0.0087(3) Uani 1 1 d .
P4 P 0.11594(10) 0.22948(11) 0.35888(6) 0.0092(3) Uani 1 1 d .
O1 O -0.2590(3) -0.5006(3) 0.56720(16) 0.0108(8) Uani 1 1 d .
O2 O -0.0624(3) -0.5412(3) 0.62771(17) 0.0154(9) Uani 1 1 d .
O3 O -0.1377(3) -0.6015(3) 0.50851(16) 0.0118(8) Uani 1 1 d .
O4 O -0.1336(3) -0.3194(3) 0.59499(19) 0.0229(10) Uani 1 1 d .
O5 O 0.0014(3) -0.4171(3) 0.54509(17) 0.0139(9) Uani 1 1 d .
O6 O -0.1935(3) -0.3821(3) 0.47829(16) 0.0140(8) Uani 1 1 d .
O7 O -0.0236(3) -0.3022(3) 0.44918(17) 0.0134(8) Uani 1 1 d .
O8 O -0.2962(3) -0.3487(3) 0.36525(16) 0.0126(8) Uani 1 1 d .
O9 O -0.1271(3) -0.4315(3) 0.35954(17) 0.0171(9) Uani 1 1 d .
O10 O -0.0685(3) -0.5462(3) 0.28953(18) 0.0231(10) Uani 1 1 d D
O11 O -0.0356(3) -0.3365(3) 0.29274(18) 0.0246(10) Uani 1 1 d .
O12 O -0.1688(3) -0.1699(3) 0.39573(16) 0.0118(8) Uani 1 1 d .
O13 O -0.0670(3) -0.0015(3) 0.42189(17) 0.0149(9) Uani 1 1 d .
O14 O 0.1137(3) 0.1089(3) 0.49545(16) 0.0128(8) Uani 1 1 d .
O15 O -0.0881(3) 0.2338(3) 0.45681(17) 0.0143(9) Uani 1 1 d .
O16 O 0.0255(3) 0.1584(3) 0.36547(16) 0.0143(9) Uani 1 1 d .
O17 O 0.0926(3) 0.2747(3) 0.29491(18) 0.0205(10) Uani 1 1 d .
C1 C -0.1639(9) -0.9524(12) 0.7518(4) 0.118(5) Uani 1 1 d .
H1A H -0.2074 -0.9332 0.7766 0.177 Uiso 1 1 calc R
H1B H -0.1013 -0.9164 0.7669 0.177 Uiso 1 1 calc R
H1C H -0.1549 -1.0322 0.7520 0.177 Uiso 1 1 calc R
C2 C -0.2828(8) -0.8094(10) 0.6764(6) 0.043(3) Uani 0.70 1 d P
C2' C -0.2271(18) -0.801(2) 0.7147(12) 0.032(6) Uani 0.30 1 d P
C3 C -0.2383(8) -0.7120(7) 0.6635(4) 0.066(3) Uani 1 1 d .
C4 C -0.1209(6) -0.8979(7) 0.6608(4) 0.031(2) Uani 0.80 1 d P
C4' C -0.186(3) -0.911(3) 0.6201(16) 0.030(8) Uani 0.20 1 d PU
C5 C -0.1563(6) -0.8374(7) 0.6021(4) 0.048(2) Uani 1 1 d .
N1 N -0.2071(5) -0.9142(5) 0.6899(3) 0.0444(17) Uani 1 1 d .
N2 N -0.1981(4) -0.7243(5) 0.6108(3) 0.0420(17) Uani 1 1 d .
H2A H -0.1503 -0.6728 0.6132 0.050 Uiso 1 1 calc R
H2B H -0.2463 -0.7084 0.5781 0.050 Uiso 1 1 calc R

loop_
_atom_site_aniso_label
_atom_site_aniso_U_11
_atom_site_aniso_U_22
_atom_site_aniso_U_33
_atom_site_aniso_U_23
_atom_site_aniso_U_13
_atom_site_aniso_U_12
Ga1 0.0092(3) 0.0099(3) 0.0086(3) -0.0013(2) 0.0021(2) 0.0010(2)
Ga2 0.0092(3) 0.0093(3) 0.0084(3) -0.0007(2) 0.0019(2) 0.0018(2)
Ga3 0.0090(3) 0.0098(3) 0.0103(3) -0.0007(2) 0.0031(2) 0.0000(2)
Ga4 0.0108(4) 0.0117(4) 0.0077(4) 0.000 0.0016(4) 0.000
P1 0.0079(7) 0.0100(7) 0.0112(7) -0.0032(6) 0.0019(6) 0.0007(5)
P2 0.0126(7) 0.0169(8) 0.0103(8) -0.0041(6) 0.0011(6) 0.0061(6)
P3 0.0083(7) 0.0077(7) 0.0107(7) -0.0002(5) 0.0034(6) 0.0006(5)
P4 0.0085(7) 0.0106(7) 0.0088(7) 0.0001(6) 0.0026(6) 0.0013(5)
O1 0.0079(18) 0.013(2) 0.012(2) 0.0039(16) 0.0037(16) 0.0017(15)
O2 0.012(2) 0.022(2) 0.012(2) 0.0011(17) 0.0026(17) 0.0039(17)
O3 0.0091(19) 0.014(2) 0.014(2) -0.0044(16) 0.0046(17) 0.0020(15)
O4 0.020(2) 0.020(2) 0.032(3) -0.0162(19) 0.012(2) -0.0042(18)
O5 0.011(2) 0.015(2) 0.017(2) 0.0008(17) 0.0063(17) 0.0012(15)
O6 0.013(2) 0.019(2) 0.010(2) 0.0050(16) 0.0031(17) 0.0001(16)
O7 0.012(2) 0.014(2) 0.013(2) 0.0018(16) -0.0001(17) -0.0002(15)
O8 0.0106(19) 0.012(2) 0.014(2) -0.0007(16) 0.0006(17) 0.0029(15)
O9 0.014(2) 0.021(2) 0.017(2) -0.0106(17) 0.0052(18) 0.0035(16)
O10 0.021(2) 0.027(2) 0.021(2) -0.0149(19) 0.0053(19) -0.0005(18)
O11 0.032(2) 0.020(2) 0.021(2) 0.0036(19) 0.005(2) 0.0108(19)
O12 0.015(2) 0.0083(19) 0.012(2) -0.0012(15) 0.0020(17) 0.0001(15)
O13 0.014(2) 0.015(2) 0.019(2) -0.0043(17) 0.0103(18) -0.0047(16)
O14 0.0081(19) 0.020(2) 0.010(2) 0.0021(16) 0.0014(16) 0.0043(15)
O15 0.0105(19) 0.014(2) 0.017(2) -0.0087(17) 0.0008(17) -0.0004(16)
O16 0.014(2) 0.017(2) 0.012(2) 0.0000(16) 0.0044(17) -0.0052(16)
O17 0.018(2) 0.029(2) 0.017(2) 0.0133(19) 0.0093(19) 0.0084(18)
C1 0.108(10) 0.178(14) 0.047(7) 0.003(8) -0.022(7) -0.059(10)
C2 0.029(6) 0.057(8) 0.045(8) 0.000(6) 0.013(6) -0.017(6)
C2' 0.024(13) 0.035(14) 0.039(16) 0.022(12) 0.011(12) 0.004(11)
C3 0.119(9) 0.048(6) 0.036(5) 0.008(4) 0.029(6) 0.029(6)
C4 0.034(5) 0.031(5) 0.029(5) 0.003(4) 0.009(4) 0.001(4)
C4' 0.030(8) 0.030(8) 0.030(8) 0.000(2) 0.008(3) 0.000(2)
C5 0.066(6) 0.033(5) 0.050(5) 0.015(4) 0.024(5) 0.016(4)
N1 0.064(5) 0.027(3) 0.048(4) 0.008(3) 0.024(4) -0.010(3)
N2 0.033(4) 0.032(4) 0.055(4) 0.018(3) -0.001(3) -0.004(3)

loop_
_atom_type_symbol
_atom_type_description
_atom_type_scat_dispersion_real
_atom_type_scat_dispersion_imag
_atom_type_scat_source
C C 0.0033 0.0016 'International Tables Vol C Tables 4.2.6.8 and 6.1.1.4'
H H 0.0000 0.0000 'International Tables Vol C Tables 4.2.6.8 and 6.1.1.4'
N N 0.0061 0.0033 'International Tables Vol C Tables 4.2.6.8 and 6.1.1.4'
O O 0.0106 0.0060 'International Tables Vol C Tables 4.2.6.8 and 6.1.1.4'
P P 0.1023 0.0942 'International Tables Vol C Tables 4.2.6.8 and 6.1.1.4'
Ga Ga 0.2307 1.6083 'International Tables Vol C Tables 4.2.6.8 and 6.1.1.4'

loop_
_geom_angle_atom_site_label_1
_geom_angle_atom_site_label_2
_geom_angle_atom_site_label_3
_geom_angle
_geom_angle_site_symmetry_1
_geom_angle_site_symmetry_3
O4 Ga1 O5 89.20(16) . .
O4 Ga1 O6 88.52(17) . .
O5 Ga1 O6 92.46(16) . .
O4 Ga1 O3 173.81(16) . .
O5 Ga1 O3 96.58(15) . .
O6 Ga1 O3 89.03(16) . .
O4 Ga1 O2 93.63(17) . .
O5 Ga1 O2 88.11(15) . .
O6 Ga1 O2 177.78(16) . .
O3 Ga1 O2 88.77(15) . .
O4 Ga1 O1 89.07(16) . .
O5 Ga1 O1 176.49(16) . .
O6 Ga1 O1 90.55(15) . .
O3 Ga1 O1 85.27(15) . .
O2 Ga1 O1 88.95(15) . .
O6 Ga2 O9 115.58(17) . .
O6 Ga2 O12 120.02(16) . .
O9 Ga2 O12 124.20(17) . .
O6 Ga2 O7 95.87(16) . .
O9 Ga2 O7 91.05(16) . .
O12 Ga2 O7 87.91(15) . .
O6 Ga2 O8 88.87(16) . .
O9 Ga2 O8 85.01(16) . .
O12 Ga2 O8 91.52(15) . .
O7 Ga2 O8 174.82(16) . .
O13 Ga3 O15 107.97(16) . .
O13 Ga3 O16 99.70(16) . .
O15 Ga3 O16 113.28(17) . .
O13 Ga3 O14 109.00(17) . .
O15 Ga3 O14 116.28(16) . .
O16 Ga3 O14 109.24(16) . .
O10 Ga4 O10 109.3(3) 2_565 1_565
O10 Ga4 O17 116.96(18) 2_565 2
O10 Ga4 O17 104.06(17) 1_565 2
O10 Ga4 O17 104.06(17) 2_565 .
O10 Ga4 O17 116.96(18) 1_565 .
O17 Ga4 O17 106.0(3) 2 .
O5 P1 O7 114.2(2) . .
O5 P1 O3 112.0(2) . 5_546
O7 P1 O3 110.5(2) . 5_546
O5 P1 O15 107.9(2) . 5_556
O7 P1 O15 105.8(2) . 5_556
O3 P1 O15 105.9(2) 5_546 5_556
O2 P2 O11 108.0(2) 5_546 .
O2 P2 O9 117.4(2) 5_546 .
O11 P2 O9 108.6(2) . .
O2 P2 O10 110.3(2) 5_546 .
O11 P2 O10 110.3(2) . .
O9 P2 O10 102.1(2) . .
O1 P3 O12 111.5(2) 7_446 .
O1 P3 O13 110.7(2) 7_446 .
O12 P3 O13 106.8(2) . .
O1 P3 O14 107.6(2) 7_446 5_556
O12 P3 O14 111.4(2) . 5_556
O13 P3 O14 108.8(2) . 5_556
O4 P4 O8 112.6(2) 5_556 3
O4 P4 O17 113.2(2) 5_556 .
O8 P4 O17 106.5(2) 3 .
O4 P4 O16 108.5(2) 5_556 .
O8 P4 O16 108.3(2) 3 .
O17 P4 O16 107.5(2) . .
P3 O1 Ga1 129.6(2) 7_446 .
P2 O2 Ga1 140.1(2) 5_546 .
P1 O3 Ga1 122.1(2) 5_546 .
P4 O4 Ga1 163.1(3) 5_556 .
P1 O5 Ga1 139.1(2) . .
Ga2 O6 Ga1 137.8(2) . .
P1 O7 Ga2 136.1(2) . .
P4 O8 Ga2 128.2(2) 3_445 .
P2 O9 Ga2 132.3(2) . .
P2 O10 Ga4 132.5(3) . 1_545
P3 O12 Ga2 130.7(2) . .
P3 O13 Ga3 141.4(2) . .
P3 O14 Ga3 139.2(2) 5_556 .
P1 O15 Ga3 120.5(2) 5_556 .
P4 O16 Ga3 122.8(2) . .
P4 O17 Ga4 135.8(2) . .
N1 C1 H1A 109.5 . .
N1 C1 H1B 109.5 . .
H1A C1 H1B 109.5 . .
N1 C1 H1C 109.5 . .
H1A C1 H1C 109.5 . .
H1B C1 H1C 109.5 . .
C2' C2 C3 79.3(15) . .
C2' C2 N1 65.8(16) . .
C3 C2 N1 112.4(9) . .
C2 C2' N1 76.1(19) . .
C2 C2' C3 60.4(14) . .
N1 C2' C3 108.1(16) . .
C2 C3 N2 112.3(8) . .
C2 C3 C2' 40.3(10) . .
N2 C3 C2' 124.8(11) . .
C4' C4 C5 46.6(18) . .
C4' C4 N1 77.8(19) . .
C5 C4 N1 109.6(7) . .
C5 C4' C4 84(3) . .
C5 C4' N1 123(3) . .
C4 C4' N1 61.2(17) . .
C4' C5 N2 118.3(19) . .
C4' C5 C4 49.2(19) . .
N2 C5 C4 111.2(7) . .
C1 N1 C2' 88.9(11) . .
C1 N1 C4 106.5(7) . .
C2' N1 C4 106.8(10) . .
C1 N1 C2 121.1(8) . .
C2' N1 C2 38.1(9) . .
C4 N1 C2 111.5(6) . .
C1 N1 C4' 142.3(14) . .
C2' N1 C4' 115.3(15) . .
C4 N1 C4' 41.0(12) . .
C2 N1 C4' 93.5(13) . .
C3 N2 C5 116.3(6) . .
C3 N2 H2A 108.2 . .
C5 N2 H2A 108.2 . .
C3 N2 H2B 108.2 . .
C5 N2 H2B 108.2 . .
H2A N2 H2B 107.4 . .

loop_
_geom_bond_atom_site_label_1
_geom_bond_atom_site_label_2
_geom_bond_distance
_geom_bond_site_symmetry_2
Ga1 O4 1.925(4) .
Ga1 O5 1.927(4) .
Ga1 O6 1.967(4) .
Ga1 O3 1.982(4) .
Ga1 O2 1.997(4) .
Ga1 O1 2.003(3) .
Ga2 O6 1.855(4) .
Ga2 O9 1.874(4) .
Ga2 O12 1.880(4) .
Ga2 O7 1.903(4) .
Ga2 O8 1.967(4) .
Ga3 O13 1.819(4) .
Ga3 O15 1.832(4) .
Ga3 O16 1.841(4) .
Ga3 O14 1.842(4) .
Ga4 O10 1.809(4) 2_565
Ga4 O10 1.809(4) 1_565
Ga4 O17 1.810(4) 2
Ga4 O17 1.810(4) .
P1 O5 1.516(4) .
P1 O7 1.521(4) .
P1 O3 1.528(4) 5_546
P1 O15 1.582(4) 5_556
P2 O2 1.517(4) 5_546
P2 O11 1.541(4) .
P2 O9 1.542(4) .
P2 O10 1.553(4) .
P3 O1 1.518(4) 7_446
P3 O12 1.519(4) .
P3 O13 1.531(4) .
P3 O14 1.557(4) 5_556
P4 O4 1.487(4) 5_556
P4 O8 1.521(4) 3
P4 O17 1.527(4) .
P4 O16 1.561(4) .
O1 P3 1.518(4) 7_446
O2 P2 1.517(4) 5_546
O3 P1 1.528(4) 5_546
O4 P4 1.487(4) 5_556
O8 P4 1.521(4) 3_445
O10 Ga4 1.809(4) 1_545
O14 P3 1.557(4) 5_556
O15 P1 1.582(4) 5_556
C1 N1 1.476(11) .
C1 H1A 0.9600 .
C1 H1B 0.9600 .
C1 H1C 0.9600 .
C2 C2' 1.03(3) .
C2 C3 1.383(14) .
C2 N1 1.618(14) .
C2' N1 1.52(3) .
C2' C3 1.56(2) .
C3 N2 1.466(10) .
C4 C4' 1.15(4) .
C4 C5 1.505(11) .
C4 N1 1.531(10) .
C4' C5 1.10(4) .
C4' N1 1.71(4) .
C5 N2 1.502(9) .
N2 H2A 0.9000 .
N2 H2B 0.9000 .

loop_
_geom_hbond_atom_site_label_D
_geom_hbond_atom_site_label_H
_geom_hbond_atom_site_label_A
_geom_hbond_distance_DH
_geom_hbond_distance_HA
_geom_hbond_distance_DA
_geom_hbond_angle_DHA
N2 H2A O3 0.90 2.60 3.066(7) 112.7
N2 H2A O2 0.90 1.97 2.856(7) 167.8
